data_7226568
loop_
_publ_author_name
'Gan\&s, Alexander'
'Xu, Chaojie'
'Guenet, Aur\'elie'
'Kelm, Harald'
'Kyritsakas, Nathalie'
'Planeix, Jean-Marc'
'Kubik, Stefan'
'Hosseini, Mir Wais'

_publ_section_title
;
 Molecular tectonics: homochiral coordination polymers based on
 pyridyl-substituted cyclic tetrapeptides
;
_journal_issue 40
_journal_name_full CrystEngComm
_journal_page_first 7685
_journal_paper_doi 10.1039/C6CE01944G
_journal_volume 18
_journal_year 2016
_chemical_absolute_configuration ad
_chemical_formula_moiety 'C34 H30 Cd Cl2 N6 O4'
_chemical_formula_sum 'C34 H30 Cd Cl2 N6 O4'
_chemical_formula_weight 769.94
_space_group_crystal_system monoclinic
_space_group_IT_number 5
_space_group_name_Hall 'C 2y'
_space_group_name_H-M_alt 'C 1 2 1'
_symmetry_space_group_name_Hall 'C 2y'
_symmetry_space_group_name_H-M 'C 1 2 1'
_atom_sites_solution_hydrogens geom
_audit_creation_method SHELXL-2014/6
_audit_update_record
;
2016-04-08 deposited with the CCDC.
2016-09-12 downloaded from the CCDC.
;
_cell_angle_alpha 90
_cell_angle_beta 123.025(4)
_cell_angle_gamma 90
_cell_formula_units_Z 2
_cell_length_a 23.6335(14)
_cell_length_b 4.9941(2)
_cell_length_c 18.5991(12)
_cell_measurement_reflns_used 9000
_cell_measurement_temperature 173(2)
_cell_measurement_theta_max 25.
_cell_measurement_theta_min 2.5
_cell_volume 1840.5(2)
_computing_cell_refinement 'Bruker SAINT'
_computing_data_collection 'Bruker APEX2'
_computing_data_reduction 'Bruker SAINT'
_computing_molecular_graphics 'Bruker SHELXTL'
_computing_publication_material 'Bruker SHELXTL'
_computing_structure_refinement 'SHELXL-2014/6 (Sheldrick, 2014)'
_computing_structure_solution 'SHELXS-97 (Sheldrick, 2008)'
_diffrn_ambient_temperature 173(2)
_diffrn_measured_fraction_theta_full 0.997
_diffrn_measured_fraction_theta_max 0.996
_diffrn_measurement_device_type 'Bruker APEX-II CCD'
_diffrn_measurement_method '\f and \w scans'
_diffrn_radiation_monochromator graphite
_diffrn_radiation_source 'fine-focus sealed tube'
_diffrn_radiation_type MoK\a
_diffrn_radiation_wavelength 0.71073
_diffrn_reflns_av_unetI/netI 0.0438
_diffrn_reflns_Laue_measured_fraction_full 0.997
_diffrn_reflns_Laue_measured_fraction_max 0.996
_diffrn_reflns_limit_h_max 32
_diffrn_reflns_limit_h_min -32
_diffrn_reflns_limit_k_max 4
_diffrn_reflns_limit_k_min -6
_diffrn_reflns_limit_l_max 26
_diffrn_reflns_limit_l_min -25
_diffrn_reflns_number 9361
_diffrn_reflns_point_group_measured_fraction_full 0.951
_diffrn_reflns_point_group_measured_fraction_max 0.902
_diffrn_reflns_theta_full 25.242
_diffrn_reflns_theta_max 30.011
_diffrn_reflns_theta_min 1.733
_exptl_absorpt_coefficient_mu 0.782
_exptl_absorpt_correction_T_max 0.971
_exptl_absorpt_correction_T_min 0.958
_exptl_absorpt_correction_type multi-scan
_exptl_absorpt_process_details sadabs
_exptl_crystal_colour colorless
_exptl_crystal_density_diffrn 1.389
_exptl_crystal_density_meas ?
_exptl_crystal_description prism
_exptl_crystal_F_000 780
_exptl_crystal_size_max 0.050
_exptl_crystal_size_mid 0.040
_exptl_crystal_size_min 0.040
_refine_diff_density_max 1.501
_refine_diff_density_min -0.665
_refine_diff_density_rms 0.206
_refine_ls_abs_structure_details
;
 Flack x determined using 1652 quotients [(I+)-(I-)]/[(I+)+(I-)]
 (Parsons, Flack and Wagner, Acta Cryst. B69 (2013) 249-259).
;
_refine_ls_abs_structure_Flack 0.001(8)
_refine_ls_extinction_method none
_refine_ls_goodness_of_fit_ref 1.025
_refine_ls_hydrogen_treatment constr
_refine_ls_matrix_type full
_refine_ls_number_parameters 214
_refine_ls_number_reflns 9361
_refine_ls_number_restraints 1
_refine_ls_restrained_S_all 1.025
_refine_ls_R_factor_all 0.0561
_refine_ls_R_factor_gt 0.0520
_refine_ls_shift/su_max 0.000
_refine_ls_shift/su_mean 0.000
_refine_ls_structure_factor_coef Fsqd
_refine_ls_weighting_details 'w=1/[\s^2^(Fo^2^)+(0.1082P)^2^+1.7187P] where P=(Fo^2^+2Fc^2^)/3'
_refine_ls_weighting_scheme calc
_refine_ls_wR_factor_gt 0.1504
_refine_ls_wR_factor_ref 0.1541
_reflns_Friedel_coverage 0.636
_reflns_Friedel_fraction_full 0.890
_reflns_Friedel_fraction_max 0.785
_reflns_number_gt 8520
_reflns_number_total 9361
_reflns_threshold_expression 'I > 2\s(I)'
_cod_data_source_file c6ce01944g2.cif
_cod_data_source_block 1-CdCl2
_cod_depositor_comments
;
The following automatic conversions were performed:

'_exptl_crystal_density_meas' value 'none' was changed to '?' - the
value is perceived as not measured.

Automatic conversion script
Id: cif_fix_values 4268 2015-11-12 08:31:59Z antanas 

 Adding full bibliography for 7226566--7226570.cif.
;
_cod_original_cell_volume 1840.54(19)
_cod_database_code 7226568
_shelx_space_group_comment
;
The symmetry employed for this shelxl refinement is uniquely defined
by the following loop, which should always be used as a source of
symmetry information in preference to the above space-group names.
They are only intended as comments.
;
_shelx_estimated_absorpt_t_min 0.962
_shelx_estimated_absorpt_t_max 0.969
_shelxl_version_number 2014/6

loop_
_space_group_symop_operation_xyz
'x, y, z'
'-x, y, -z'
'x+1/2, y+1/2, z'
'-x+1/2, y+1/2, -z'

loop_
_atom_site_label
_atom_site_type_symbol
_atom_site_fract_x
_atom_site_fract_y
_atom_site_fract_z
_atom_site_U_iso_or_equiv
_atom_site_adp_type
_atom_site_occupancy
_atom_site_site_symmetry_order
_atom_site_calc_flag
_atom_site_refinement_flags_posn
_atom_site_refinement_flags_adp
_atom_site_refinement_flags_occupancy
Cd1 Cd 0.0000 -0.34167(8) 0.0000 0.0466(2) Uani 1 2 d S T P
Cl1 Cl 0.11507(17) -0.5118(7) 0.07210(19) 0.0975(11) Uani 1 1 d . . .
N1 N 0.0040(3) -0.0815(12) 0.1019(3) 0.0388(11) Uani 1 1 d . . .
C1 C -0.0504(4) -0.016(2) 0.1024(6) 0.073(3) Uani 1 1 d . . .
H1 H -0.0920 -0.1003 0.0622 0.087 Uiso 1 1 calc R U .
C2 C -0.0492(3) 0.171(3) 0.1592(5) 0.068(3) Uani 1 1 d . . .
H2 H -0.0899 0.2208 0.1543 0.081 Uiso 1 1 calc R U .
C3 C 0.0118(2) 0.2824(10) 0.2228(3) 0.0251(9) Uani 1 1 d . . .
C4 C 0.0675(3) 0.2060(15) 0.2217(3) 0.0378(15) Uani 1 1 d . . .
H4 H 0.1105 0.2777 0.2632 0.045 Uiso 1 1 calc R U .
C5 C 0.0619(3) 0.0290(15) 0.1619(4) 0.0385(13) Uani 1 1 d . . .
H5 H 0.1016 -0.0170 0.1635 0.046 Uiso 1 1 calc R U .
C6 C 0.0165(2) 0.4714(10) 0.2874(3) 0.0231(8) Uani 1 1 d . . .
C7 C 0.07299(19) 0.6345(13) 0.3358(3) 0.0225(8) Uani 1 1 d . . .
H7 H 0.1088 0.6256 0.3268 0.027 Uiso 1 1 calc R U .
C8 C 0.0779(2) 0.8087(10) 0.3968(3) 0.0220(8) Uani 1 1 d . . .
C9 C 0.0246(2) 0.8314(10) 0.4091(3) 0.0216(8) Uani 1 1 d . . .
H9 H 0.0264 0.9580 0.4484 0.026 Uiso 1 1 calc R U .
C10 C -0.03122(18) 0.6633(14) 0.3622(2) 0.0208(7) Uani 1 1 d . . .
C11 C -0.0353(2) 0.4864(11) 0.3025(3) 0.0240(8) Uani 1 1 d . . .
H11 H -0.0737 0.3736 0.2714 0.029 Uiso 1 1 calc R U .
C12 C 0.1413(2) 0.9742(10) 0.4484(3) 0.0234(8) Uani 1 1 d . . .
O1 O 0.16494(16) 1.0928(7) 0.4132(2) 0.0296(8) Uani 1 1 d . . .
N2 N 0.17186(17) 0.9822(9) 0.5348(3) 0.0220(7) Uani 1 1 d . . .
C13 C 0.1644(2) 0.7884(10) 0.5879(3) 0.0210(8) Uani 1 1 d . . .
H13 H 0.1551 0.6057 0.5617 0.025 Uiso 1 1 calc R U .
C14 C 0.2344(2) 0.7963(11) 0.6736(3) 0.0278(10) Uani 1 1 d . . .
H14A H 0.2306 0.7574 0.7230 0.033 Uiso 1 1 calc R U .
H14B H 0.2660 0.6667 0.6733 0.033 Uiso 1 1 calc R U .
C15 C 0.2573(2) 1.0847(11) 0.6765(3) 0.0293(11) Uani 1 1 d . . .
H15A H 0.2340 1.2108 0.6931 0.035 Uiso 1 1 calc R U .
H15B H 0.3067 1.1035 0.7168 0.035 Uiso 1 1 calc R U .
C16 C 0.2365(2) 1.1297(13) 0.5843(3) 0.0268(10) Uani 1 1 d . . .
H16A H 0.2301 1.3226 0.5696 0.032 Uiso 1 1 calc R U .
H16B H 0.2704 1.0555 0.5741 0.032 Uiso 1 1 calc R U .
C17 C 0.1098(2) 0.8690(9) 0.6054(3) 0.0205(8) Uani 1 1 d . . .
O2 O 0.09511(17) 1.1018(6) 0.6072(3) 0.0298(8) Uani 1 1 d . . .
N3 N 0.08313(15) 0.6583(12) 0.6209(2) 0.0218(6) Uani 1 1 d . . .
H3 H 0.0993 0.5000 0.6206 0.026 Uiso 1 1 calc R U .

loop_
_atom_site_aniso_label
_atom_site_aniso_U_11
_atom_site_aniso_U_22
_atom_site_aniso_U_33
_atom_site_aniso_U_23
_atom_site_aniso_U_13
_atom_site_aniso_U_12
Cd1 0.0903(5) 0.0313(3) 0.0439(3) 0.000 0.0532(3) 0.000
Cl1 0.137(2) 0.108(2) 0.0892(16) 0.0510(17) 0.0885(18) 0.069(2)
N1 0.055(3) 0.034(3) 0.040(2) -0.007(2) 0.034(2) -0.002(2)
C1 0.052(4) 0.100(7) 0.078(5) -0.060(5) 0.043(4) -0.026(4)
C2 0.041(3) 0.093(7) 0.081(4) -0.058(6) 0.041(3) -0.020(4)
C3 0.030(2) 0.021(2) 0.031(2) -0.0001(17) 0.0206(18) 0.0030(18)
C4 0.032(2) 0.050(5) 0.037(2) -0.009(3) 0.0224(19) 0.006(2)
C5 0.047(3) 0.044(4) 0.036(3) 0.002(2) 0.030(2) 0.014(3)
C6 0.0282(19) 0.019(2) 0.030(2) 0.0005(17) 0.0205(17) 0.0007(17)
C7 0.0205(16) 0.020(2) 0.0322(17) 0.000(2) 0.0179(14) 0.0022(18)
C8 0.0204(17) 0.018(2) 0.033(2) 0.0018(17) 0.0180(16) -0.0012(16)
C9 0.0200(17) 0.020(2) 0.0304(19) -0.0007(17) 0.0176(15) 0.0005(16)
C10 0.0205(15) 0.0172(18) 0.0320(16) -0.001(3) 0.0189(13) 0.0008(19)
C11 0.0252(19) 0.019(2) 0.033(2) -0.0035(18) 0.0195(17) -0.0017(17)
C12 0.0204(18) 0.017(2) 0.040(2) -0.0002(18) 0.0210(17) 0.0008(16)
O1 0.0272(14) 0.026(2) 0.0443(18) 0.0028(14) 0.0254(14) -0.0034(13)
N2 0.0192(15) 0.0185(19) 0.0348(19) -0.0014(15) 0.0189(14) -0.0053(14)
C13 0.0180(16) 0.017(2) 0.034(2) -0.0004(16) 0.0183(15) -0.0009(15)
C14 0.0193(18) 0.025(3) 0.040(2) 0.001(2) 0.0172(17) 0.0019(17)
C15 0.0231(19) 0.027(3) 0.042(2) -0.0086(18) 0.0200(18) -0.0050(17)
C16 0.0206(16) 0.024(3) 0.043(2) -0.007(2) 0.0221(16) -0.0077(18)
C17 0.0181(16) 0.017(2) 0.0306(19) -0.0009(16) 0.0159(15) -0.0008(15)
O2 0.0322(16) 0.012(2) 0.057(2) -0.0025(14) 0.0319(16) 0.0006(12)
N3 0.0212(13) 0.0148(15) 0.0385(16) 0.001(2) 0.0222(13) 0.0028(17)

loop_
_atom_type_symbol
_atom_type_description
_atom_type_scat_dispersion_real
_atom_type_scat_dispersion_imag
_atom_type_scat_source
C C 0.0033 0.0016 'International Tables Vol C Tables 4.2.6.8 and 6.1.1.4'
Cd Cd -0.8075 1.2024 'International Tables Vol C Tables 4.2.6.8 and 6.1.1.4'
Cl Cl 0.1484 0.1585 'International Tables Vol C Tables 4.2.6.8 and 6.1.1.4'
N N 0.0061 0.0033 'International Tables Vol C Tables 4.2.6.8 and 6.1.1.4'
O O 0.0106 0.0060 'International Tables Vol C Tables 4.2.6.8 and 6.1.1.4'
H H 0.0000 0.0000 'International Tables Vol C Tables 4.2.6.8 and 6.1.1.4'

loop_
_geom_angle_atom_site_label_1
_geom_angle_atom_site_label_2
_geom_angle_atom_site_label_3
_geom_angle
_geom_angle_site_symmetry_1
_geom_angle_site_symmetry_3
N1 Cd1 N1 109.7(3) . 2
N1 Cd1 Cl1 100.72(15) . 2
N1 Cd1 Cl1 102.43(16) 2 2
N1 Cd1 Cl1 102.43(16) . .
N1 Cd1 Cl1 100.72(15) 2 .
Cl1 Cd1 Cl1 139.20(19) 2 .
C5 N1 C1 116.7(5) . .
C5 N1 Cd1 119.9(4) . .
C1 N1 Cd1 123.3(5) . .
N1 C1 C2 123.2(6) . .
N1 C1 H1 118.4 . .
C2 C1 H1 118.4 . .
C3 C2 C1 119.8(6) . .
C3 C2 H2 120.1 . .
C1 C2 H2 120.1 . .
C4 C3 C2 115.5(5) . .
C4 C3 C6 122.4(4) . .
C2 C3 C6 122.1(4) . .
C5 C4 C3 121.3(5) . .
C5 C4 H4 119.4 . .
C3 C4 H4 119.4 . .
N1 C5 C4 123.4(5) . .
N1 C5 H5 118.3 . .
C4 C5 H5 118.3 . .
C7 C6 C11 118.2(4) . .
C7 C6 C3 121.1(4) . .
C11 C6 C3 120.6(4) . .
C8 C7 C6 121.3(3) . .
C8 C7 H7 119.3 . .
C6 C7 H7 119.3 . .
C7 C8 C9 120.2(4) . .
C7 C8 C12 118.4(4) . .
C9 C8 C12 121.4(4) . .
C10 C9 C8 118.4(4) . .
C10 C9 H9 120.8 . .
C8 C9 H9 120.8 . .
C11 C10 C9 121.0(3) . .
C11 C10 N3 118.4(5) . 2_556
C9 C10 N3 120.4(4) . 2_556
C10 C11 C6 120.7(4) . .
C10 C11 H11 119.7 . .
C6 C11 H11 119.7 . .
O1 C12 N2 121.2(4) . .
O1 C12 C8 120.7(4) . .
N2 C12 C8 118.1(4) . .
C12 N2 C13 126.8(4) . .
C12 N2 C16 117.0(4) . .
C13 N2 C16 111.9(4) . .
N2 C13 C17 113.1(4) . .
N2 C13 C14 102.9(3) . .
C17 C13 C14 108.8(4) . .
N2 C13 H13 110.6 . .
C17 C13 H13 110.6 . .
C14 C13 H13 110.6 . .
C15 C14 C13 102.6(4) . .
C15 C14 H14A 111.2 . .
C13 C14 H14A 111.2 . .
C15 C14 H14B 111.2 . .
C13 C14 H14B 111.2 . .
H14A C14 H14B 109.2 . .
C16 C15 C14 102.1(4) . .
C16 C15 H15A 111.4 . .
C14 C15 H15A 111.4 . .
C16 C15 H15B 111.4 . .
C14 C15 H15B 111.4 . .
H15A C15 H15B 109.2 . .
N2 C16 C15 102.6(4) . .
N2 C16 H16A 111.3 . .
C15 C16 H16A 111.3 . .
N2 C16 H16B 111.3 . .
C15 C16 H16B 111.3 . .
H16A C16 H16B 109.2 . .
O2 C17 N3 124.7(4) . .
O2 C17 C13 122.5(4) . .
N3 C17 C13 112.7(4) . .
C17 N3 C10 126.8(5) . 2_556
C17 N3 H3 116.6 . .
C10 N3 H3 116.6 2_556 .

loop_
_geom_bond_atom_site_label_1
_geom_bond_atom_site_label_2
_geom_bond_distance
_geom_bond_site_symmetry_2
Cd1 N1 2.258(5) .
Cd1 N1 2.258(5) 2
Cd1 Cl1 2.437(3) 2
Cd1 Cl1 2.437(3) .
N1 C5 1.326(8) .
N1 C1 1.330(9) .
C1 C2 1.397(10) .
C1 H1 0.9500 .
C2 C3 1.389(8) .
C2 H2 0.9500 .
C3 C4 1.381(6) .
C3 C6 1.484(7) .
C4 C5 1.369(8) .
C4 H4 0.9500 .
C5 H5 0.9500 .
C6 C7 1.396(7) .
C6 C11 1.399(6) .
C7 C8 1.383(7) .
C7 H7 0.9500 .
C8 C9 1.404(5) .
C8 C12 1.510(6) .
C9 C10 1.396(7) .
C9 H9 0.9500 .
C10 C11 1.380(7) .
C10 N3 1.423(4) 2_556
C11 H11 0.9500 .
C12 O1 1.220(6) .
C12 N2 1.358(6) .
N2 C13 1.460(6) .
N2 C16 1.480(6) .
C13 C17 1.546(6) .
C13 C14 1.552(6) .
C13 H13 1.0000 .
C14 C15 1.529(7) .
C14 H14A 0.9900 .
C14 H14B 0.9900 .
C15 C16 1.520(7) .
C15 H15A 0.9900 .
C15 H15B 0.9900 .
C16 H16A 0.9900 .
C16 H16B 0.9900 .
C17 O2 1.219(6) .
C17 N3 1.336(7) .
N3 C10 1.423(4) 2_556
N3 H3 0.8800 .
